data_4072640
loop_
_publ_author_name
'Schull, Terence L.'
'Henley, Leila'
'Deschamps, Jeffrey R.'
'Butcher, Ray J.'
'Maher, Dermot P.'
'Klug, Christopher A.'
'Swider-Lyons, Karen'
'Dressick, Walter J.'
'Bujoli, Bruno'
'Greenwood, Andrew E.'
'Congiardo, Laura K. Byington'
'Knight, D. Andrew'

_publ_section_title
;
 Organometallic Supramolecular Mixed-Valence Cobalt(I)/Cobalt(II) Aquo
 Complexes Stabilized with the Water-Soluble Phosphine Ligandp-TPPTP
 (p-triphenylphosphine triphosphonic acid)
;
_journal_issue 9
_journal_name_full Organometallics
_journal_page_first 2272
_journal_paper_doi 10.1021/om060898m
_journal_volume 26
_journal_year 2007
_chemical_formula_moiety 'C39 H30 Co O3 P2, 3(C6 H7 O3 P), C6 H6 O3 P'
_chemical_formula_sum 'C63 H57 Co O15 P6'
_chemical_formula_weight 1298.84
_chemical_name_systematic
; 
 ? 
;
_space_group_IT_number 2
_symmetry_cell_setting triclinic
_symmetry_space_group_name_Hall '-P 1'
_symmetry_space_group_name_H-M 'P -1'
_atom_sites_solution_hydrogens geom
_atom_sites_solution_primary direct
_atom_sites_solution_secondary difmap
_audit_creation_method SHELXL-97
_cell_angle_alpha 95.9850(10)
_cell_angle_beta 110.8250(10)
_cell_angle_gamma 115.2980(10)
_cell_formula_units_Z 2
_cell_length_a 15.0893(10)
_cell_length_b 15.3831(11)
_cell_length_c 16.5555(11)
_cell_measurement_reflns_used 6902
_cell_measurement_temperature 292(2)
_cell_measurement_theta_max 28.29
_cell_measurement_theta_min 2.54
_cell_volume 3094.5(4)
_computing_structure_refinement 'SHELXL-97 (Sheldrick, 1997)'
_computing_structure_solution 'SHELXS-97 (Sheldrick, 1990)'
_diffrn_ambient_temperature 292(2)
_diffrn_measured_fraction_theta_full 0.936
_diffrn_measured_fraction_theta_max 0.936
_diffrn_measurement_device_type 'Bruker SMART 1000 CCD'
_diffrn_measurement_method '\f and \w scans'
_diffrn_radiation_monochromator graphite
_diffrn_radiation_source 'sealed tube'
_diffrn_radiation_type MoK\a
_diffrn_radiation_wavelength 0.71073
_diffrn_reflns_av_R_equivalents 0.0203
_diffrn_reflns_av_sigmaI/netI 0.0431
_diffrn_reflns_limit_h_max 18
_diffrn_reflns_limit_h_min -19
_diffrn_reflns_limit_k_max 20
_diffrn_reflns_limit_k_min -20
_diffrn_reflns_limit_l_max 18
_diffrn_reflns_limit_l_min -21
_diffrn_reflns_number 22377
_diffrn_reflns_theta_full 28.30
_diffrn_reflns_theta_max 28.30
_diffrn_reflns_theta_min 1.93
_diffrn_standards_decay_% none
_diffrn_standards_interval_time variable
_diffrn_standards_number 53
_exptl_absorpt_coefficient_mu 0.499
_exptl_absorpt_correction_T_max 0.861
_exptl_absorpt_correction_T_min 0.701
_exptl_absorpt_correction_type multi-scan
_exptl_absorpt_process_details 'SADABS v2.10 (Bruker, 2000b)'
_exptl_crystal_colour yellow
_exptl_crystal_density_diffrn 1.394
_exptl_crystal_density_method 'not measured'
_exptl_crystal_description irregular
_exptl_crystal_F_000 1344
_exptl_crystal_size_max 0.78
_exptl_crystal_size_mid 0.34
_exptl_crystal_size_min 0.30
_refine_diff_density_max 0.400
_refine_diff_density_min -0.373
_refine_diff_density_rms 0.047
_refine_ls_extinction_method none
_refine_ls_goodness_of_fit_ref 1.017
_refine_ls_hydrogen_treatment mixed
_refine_ls_matrix_type full
_refine_ls_number_parameters 773
_refine_ls_number_reflns 14407
_refine_ls_number_restraints 0
_refine_ls_restrained_S_all 1.017
_refine_ls_R_factor_all 0.0670
_refine_ls_R_factor_gt 0.0415
_refine_ls_shift/su_max 0.001
_refine_ls_shift/su_mean 0.000
_refine_ls_structure_factor_coef Fsqd
_refine_ls_weighting_details 'calc w=1/[\s^2^(Fo^2^)+(0.0526P)^2^+0.3744P] where P=(Fo^2^+2Fc^2^)/3'
_refine_ls_weighting_scheme calc
_refine_ls_wR_factor_gt 0.0988
_refine_ls_wR_factor_ref 0.1097
_reflns_number_gt 10114
_reflns_number_total 14407
_reflns_threshold_expression >2sigma(I)
_cod_data_source_file om060898msi20060930_121649.cif
_cod_data_source_block ts009a
_cod_database_code 4072640

loop_
_symmetry_equiv_pos_as_xyz
'x, y, z'
'-x, -y, -z'

loop_
_atom_site_label
_atom_site_type_symbol
_atom_site_fract_x
_atom_site_fract_y
_atom_site_fract_z
_atom_site_U_iso_or_equiv
_atom_site_adp_type
_atom_site_occupancy
_atom_site_symmetry_multiplicity
_atom_site_calc_flag
_atom_site_refinement_flags
Co1 Co 0.22186(2) 0.85047(2) 0.127464(17) 0.03631(7) Uani 1 1 d .
O1' O 0.41231(14) 0.91942(15) 0.09078(11) 0.0693(5) Uani 1 1 d .
C1' C 0.33833(18) 0.89294(18) 0.10507(13) 0.0469(5) Uani 1 1 d .
O2' O 0.10261(16) 0.64523(14) 0.13341(13) 0.0744(5) Uani 1 1 d .
C2' C 0.15071(18) 0.72485(18) 0.13205(14) 0.0474(5) Uani 1 1 d .
O3' O 0.13058(16) 0.97932(15) 0.15160(12) 0.0718(5) Uani 1 1 d .
C3' C 0.16711(19) 0.93026(18) 0.14288(14) 0.0481(5) Uani 1 1 d .
P1 P 0.33521(4) 0.90787(4) 0.27693(3) 0.03586(12) Uani 1 1 d .
C1 C 0.46397(16) 0.91086(16) 0.30220(12) 0.0388(4) Uani 1 1 d .
C2 C 0.56363(18) 0.99624(18) 0.35894(15) 0.0501(5) Uani 1 1 d .
H2A H 0.5658 1.0541 0.3851 0.060 Uiso 1 1 calc R
C3 C 0.6602(2) 0.9952(2) 0.37663(18) 0.0641(7) Uani 1 1 d .
H3A H 0.7270 1.0525 0.4148 0.077 Uiso 1 1 calc R
C4 C 0.6578(2) 0.9106(2) 0.33840(18) 0.0663(7) Uani 1 1 d .
H4A H 0.7229 0.9108 0.3501 0.080 Uiso 1 1 calc R
C5 C 0.5594(2) 0.8253(2) 0.28269(17) 0.0626(7) Uani 1 1 d .
H5A H 0.5579 0.7676 0.2571 0.075 Uiso 1 1 calc R
C6 C 0.46276(19) 0.82535(18) 0.26465(15) 0.0513(5) Uani 1 1 d .
H6A H 0.3963 0.7674 0.2269 0.062 Uiso 1 1 calc R
C7 C 0.37109(16) 1.03623(15) 0.32647(13) 0.0394(4) Uani 1 1 d .
C8 C 0.36196(19) 1.06355(18) 0.40437(15) 0.0514(6) Uani 1 1 d .
H8A H 0.3387 1.0162 0.4337 0.062 Uiso 1 1 calc R
C9 C 0.3878(2) 1.1620(2) 0.43819(18) 0.0673(7) Uani 1 1 d .
H9A H 0.3810 1.1803 0.4901 0.081 Uiso 1 1 calc R
C10 C 0.4233(2) 1.2329(2) 0.3961(2) 0.0687(7) Uani 1 1 d .
H10A H 0.4404 1.2987 0.4195 0.082 Uiso 1 1 calc R
C11 C 0.4333(2) 1.20606(19) 0.31951(18) 0.0643(7) Uani 1 1 d .
H11A H 0.4577 1.2540 0.2910 0.077 Uiso 1 1 calc R
C12 C 0.4073(2) 1.10867(17) 0.28473(15) 0.0530(6) Uani 1 1 d .
H12A H 0.4141 1.0911 0.2327 0.064 Uiso 1 1 calc R
C13 C 0.27885(18) 0.83284(15) 0.34176(13) 0.0416(5) Uani 1 1 d .
C14 C 0.3393(2) 0.80275(19) 0.40478(15) 0.0584(6) Uani 1 1 d .
H14A H 0.4112 0.8228 0.4161 0.070 Uiso 1 1 calc R
C15 C 0.2919(3) 0.7425(2) 0.45095(19) 0.0794(8) Uani 1 1 d .
H15A H 0.3315 0.7209 0.4925 0.095 Uiso 1 1 calc R
C16 C 0.1871(3) 0.7148(2) 0.4354(2) 0.0808(9) Uani 1 1 d .
H16A H 0.1561 0.6750 0.4670 0.097 Uiso 1 1 calc R
C17 C 0.1271(3) 0.7448(2) 0.3742(2) 0.0750(8) Uani 1 1 d .
H17A H 0.0558 0.7256 0.3643 0.090 Uiso 1 1 calc R
C18 C 0.1728(2) 0.80350(19) 0.32707(17) 0.0562(6) Uani 1 1 d .
H18A H 0.1318 0.8236 0.2850 0.067 Uiso 1 1 calc R
P2 P 0.11714(4) 0.80215(4) -0.02225(3) 0.03665(12) Uani 1 1 d .
C19 C 0.10866(16) 0.69372(15) -0.08744(13) 0.0394(4) Uani 1 1 d .
C20 C 0.17084(19) 0.65140(18) -0.04813(16) 0.0524(6) Uani 1 1 d .
H20A H 0.2165 0.6768 0.0139 0.063 Uiso 1 1 calc R
C21 C 0.1659(2) 0.5716(2) -0.10004(18) 0.0655(7) Uani 1 1 d .
H21A H 0.2075 0.5432 -0.0726 0.079 Uiso 1 1 calc R
C22 C 0.1006(2) 0.5343(2) -0.19118(18) 0.0644(7) Uani 1 1 d .
H22A H 0.0976 0.4806 -0.2258 0.077 Uiso 1 1 calc R
C23 C 0.0394(2) 0.5759(2) -0.23168(17) 0.0663(7) Uani 1 1 d .
H23A H -0.0041 0.5513 -0.2941 0.080 Uiso 1 1 calc R
C24 C 0.0420(2) 0.65448(18) -0.18031(15) 0.0564(6) Uani 1 1 d .
H24A H -0.0012 0.6813 -0.2082 0.068 Uiso 1 1 calc R
C25 C 0.17344(17) 0.90282(15) -0.06855(13) 0.0408(5) Uani 1 1 d .
C26 C 0.1642(2) 0.98826(19) -0.05327(16) 0.0631(7) Uani 1 1 d .
H26A H 0.1249 0.9926 -0.0221 0.076 Uiso 1 1 calc R
C27 C 0.2132(3) 1.0672(2) -0.08433(18) 0.0755(8) Uani 1 1 d .
H27A H 0.2062 1.1240 -0.0743 0.091 Uiso 1 1 calc R
C28 C 0.2720(2) 1.0622(2) -0.12979(17) 0.0667(7) Uani 1 1 d .
H28A H 0.3037 1.1150 -0.1513 0.080 Uiso 1 1 calc R
C29 C 0.2837(2) 0.9800(2) -0.14320(17) 0.0598(6) Uani 1 1 d .
H29A H 0.3252 0.9773 -0.1726 0.072 Uiso 1 1 calc R
C30 C 0.23435(18) 0.90003(17) -0.11349(14) 0.0483(5) Uani 1 1 d .
H30A H 0.2422 0.8437 -0.1238 0.058 Uiso 1 1 calc R
C31 C -0.02211(17) 0.77542(17) -0.05275(14) 0.0446(5) Uani 1 1 d .
C32 C -0.0806(2) 0.7878(2) -0.13237(16) 0.0655(7) Uani 1 1 d .
H32A H -0.0479 0.8113 -0.1697 0.079 Uiso 1 1 calc R
C33 C -0.1877(2) 0.7654(3) -0.1565(2) 0.0814(9) Uani 1 1 d .
H33A H -0.2269 0.7730 -0.2104 0.098 Uiso 1 1 calc R
C34 C -0.2359(2) 0.7321(2) -0.1015(2) 0.0729(8) Uani 1 1 d .
H34A H -0.3075 0.7178 -0.1176 0.087 Uiso 1 1 calc R
C35 C -0.1787(2) 0.7198(2) -0.02268(19) 0.0651(7) Uani 1 1 d .
H35A H -0.2118 0.6967 0.0145 0.078 Uiso 1 1 calc R
C36 C -0.07308(18) 0.74112(18) 0.00189(16) 0.0518(6) Uani 1 1 d .
H36A H -0.0350 0.7326 0.0557 0.062 Uiso 1 1 calc R
C1A C 0.90895(19) 0.64446(18) 0.54831(14) 0.0494(5) Uani 1 1 d .
C2A C 1.0201(2) 0.7090(2) 0.58301(17) 0.0666(7) Uani 1 1 d .
H2AA H 1.0617 0.6888 0.5648 0.080 Uiso 1 1 calc R
C3A C 1.0705(2) 0.8028(2) 0.64410(18) 0.0768(8) Uani 1 1 d .
H3AA H 1.1457 0.8447 0.6676 0.092 Uiso 1 1 calc R
C4A C 1.0103(3) 0.8347(2) 0.67050(18) 0.0790(9) Uani 1 1 d .
H4AA H 1.0443 0.8985 0.7110 0.095 Uiso 1 1 calc R
C5A C 0.9010(3) 0.7728(3) 0.63724(17) 0.0771(8) Uani 1 1 d .
H5AA H 0.8601 0.7947 0.6549 0.092 Uiso 1 1 calc R
C6A C 0.8494(2) 0.6773(2) 0.57733(16) 0.0614(7) Uani 1 1 d .
H6AA H 0.7746 0.6349 0.5564 0.074 Uiso 1 1 calc R
P1A P 0.84377(5) 0.52668(5) 0.46386(4) 0.05087(15) Uani 1 1 d .
O1A O 0.85089(14) 0.55261(13) 0.37728(10) 0.0606(4) Uani 1 1 d .
H1AA H 0.8158 0.5811 0.3597 0.091 Uiso 1 1 calc R
O2A O 0.90753(15) 0.47294(13) 0.49218(13) 0.0715(5) Uani 1 1 d .
H2AB H 0.9662 0.5032 0.4902 0.107 Uiso 1 1 calc R
O3A O 0.72768(14) 0.46403(13) 0.44921(12) 0.0644(5) Uani 1 1 d .
C1B C 0.56398(18) 0.31705(17) 0.09050(16) 0.0487(5) Uani 1 1 d .
C2B C 0.6171(2) 0.3565(2) 0.18408(17) 0.0689(7) Uani 1 1 d .
H2BA H 0.6351 0.4215 0.2116 0.083 Uiso 1 1 calc R
C3B C 0.6431(3) 0.2990(3) 0.2364(2) 0.0844(9) Uani 1 1 d .
H3BA H 0.6792 0.3259 0.2992 0.101 Uiso 1 1 calc R
C4B C 0.6170(3) 0.2039(2) 0.1977(2) 0.0760(8) Uani 1 1 d .
H4BA H 0.6348 0.1659 0.2338 0.091 Uiso 1 1 calc R
C5B C 0.5646(2) 0.1645(2) 0.1058(2) 0.0732(8) Uani 1 1 d .
H5BA H 0.5460 0.0990 0.0791 0.088 Uiso 1 1 calc R
C6B C 0.5389(2) 0.22045(19) 0.05214(19) 0.0619(7) Uani 1 1 d .
H6BA H 0.5042 0.1931 -0.0106 0.074 Uiso 1 1 calc R
P1B P 0.52823(5) 0.38871(5) 0.02149(4) 0.04676(14) Uani 1 1 d .
O1B O 0.62277(12) 0.49263(12) 0.04782(11) 0.0548(4) Uani 1 1 d .
O2B O 0.48685(13) 0.33131(13) -0.07721(11) 0.0619(4) Uani 1 1 d .
H2BB H 0.4220 0.3137 -0.1058 0.093 Uiso 1 1 calc R
O3B O 0.43254(13) 0.39097(14) 0.03584(13) 0.0598(4) Uani 1 1 d .
C1C C 0.42643(19) 0.54247(17) 0.30439(16) 0.0512(6) Uani 1 1 d .
C2C C 0.3457(2) 0.5385(3) 0.3276(2) 0.0883(10) Uani 1 1 d .
H2CA H 0.3550 0.5425 0.3868 0.106 Uiso 1 1 calc R
C3C C 0.2504(3) 0.5283(3) 0.2619(4) 0.1191(15) Uani 1 1 d .
H3CB H 0.1961 0.5266 0.2770 0.143 Uiso 1 1 calc R
C4C C 0.2373(3) 0.5208(3) 0.1753(3) 0.1111(15) Uani 1 1 d .
H4CA H 0.1723 0.5114 0.1311 0.133 Uiso 1 1 calc R
C5C C 0.3162(3) 0.5266(3) 0.1525(2) 0.0953(11) Uani 1 1 d .
H5CA H 0.3067 0.5234 0.0933 0.114 Uiso 1 1 calc R
C6C C 0.4104(2) 0.5373(2) 0.21645(18) 0.0712(8) Uani 1 1 d .
H6CA H 0.4647 0.5412 0.2003 0.085 Uiso 1 1 calc R
P1C P 0.55067(5) 0.55882(4) 0.38653(4) 0.04434(13) Uani 1 1 d .
O1C O 0.55251(14) 0.57104(13) 0.47899(10) 0.0618(4) Uani 1 1 d .
O2C O 0.56214(13) 0.47027(11) 0.35389(10) 0.0541(4) Uani 1 1 d .
H2CB H 0.6184 0.4752 0.3914 0.081 Uiso 1 1 calc R
O3C O 0.64391(13) 0.65948(12) 0.39322(11) 0.0567(4) Uani 1 1 d .
H3CA H 0.6740 0.6481 0.3643 0.085 Uiso 1 1 calc R
C1D C 0.90512(17) 0.81555(16) 0.31332(13) 0.0415(5) Uani 1 1 d .
C2D C 0.96270(19) 0.87949(18) 0.27462(15) 0.0513(5) Uani 1 1 d .
H2DA H 0.9356 0.8625 0.2119 0.062 Uiso 1 1 calc R
C3D C 1.0595(2) 0.96781(19) 0.32828(18) 0.0617(7) Uani 1 1 d .
H3DA H 1.0973 1.0100 0.3016 0.074 Uiso 1 1 calc R
C4D C 1.1006(2) 0.9939(2) 0.42128(19) 0.0672(7) Uani 1 1 d .
H4DA H 1.1659 1.0536 0.4574 0.081 Uiso 1 1 calc R
C5D C 1.0447(2) 0.9312(2) 0.46034(17) 0.0676(7) Uani 1 1 d .
H5DA H 1.0723 0.9487 0.5231 0.081 Uiso 1 1 calc R
C6D C 0.9483(2) 0.8430(2) 0.40753(15) 0.0547(6) Uani 1 1 d .
H6DA H 0.9114 0.8012 0.4349 0.066 Uiso 1 1 calc R
P1D P 0.77639(4) 0.70379(4) 0.24520(4) 0.04088(13) Uani 1 1 d .
O1D O 0.74541(13) 0.64101(12) 0.30452(11) 0.0551(4) Uani 1 1 d .
O2D O 0.80147(14) 0.64854(13) 0.17908(11) 0.0570(4) Uani 1 1 d .
H2D H 0.748(2) 0.602(2) 0.1419(18) 0.068 Uiso 1 1 d .
O3D O 0.69549(14) 0.73431(13) 0.19646(11) 0.0632(5) Uani 1 1 d .
H3B H 0.413(3) 0.433(3) 0.003(2) 0.101(11) Uiso 1 1 d .

loop_
_atom_site_aniso_label
_atom_site_aniso_U_11
_atom_site_aniso_U_22
_atom_site_aniso_U_33
_atom_site_aniso_U_23
_atom_site_aniso_U_13
_atom_site_aniso_U_12
Co1 0.03844(14) 0.03589(15) 0.03425(13) 0.01097(11) 0.01520(11) 0.01898(12)
O1' 0.0499(10) 0.0932(14) 0.0609(10) 0.0270(10) 0.0306(8) 0.0268(10)
C1' 0.0435(12) 0.0520(13) 0.0346(10) 0.0111(9) 0.0122(9) 0.0199(11)
O2' 0.0794(13) 0.0458(10) 0.0903(13) 0.0273(10) 0.0372(11) 0.0241(10)
C2' 0.0472(12) 0.0458(13) 0.0456(11) 0.0146(10) 0.0169(10) 0.0231(11)
O3' 0.0903(13) 0.0781(13) 0.0646(10) 0.0176(9) 0.0286(10) 0.0620(11)
C3' 0.0550(13) 0.0492(13) 0.0390(10) 0.0124(10) 0.0155(10) 0.0298(11)
P1 0.0396(3) 0.0341(3) 0.0350(2) 0.0114(2) 0.0170(2) 0.0188(2)
C1 0.0401(10) 0.0422(11) 0.0356(9) 0.0135(9) 0.0171(8) 0.0213(9)
C2 0.0455(12) 0.0483(13) 0.0502(12) 0.0084(10) 0.0197(10) 0.0211(11)
C3 0.0391(13) 0.0706(18) 0.0655(15) 0.0125(14) 0.0171(12) 0.0201(13)
C4 0.0540(14) 0.089(2) 0.0673(15) 0.0248(15) 0.0276(13) 0.0447(15)
C5 0.0695(16) 0.0738(18) 0.0620(14) 0.0196(13) 0.0294(13) 0.0502(15)
C6 0.0497(13) 0.0486(13) 0.0525(12) 0.0092(11) 0.0175(11) 0.0276(11)
C7 0.0388(10) 0.0350(11) 0.0389(10) 0.0065(8) 0.0131(9) 0.0185(9)
C8 0.0530(13) 0.0469(13) 0.0488(12) 0.0070(10) 0.0233(11) 0.0217(11)
C9 0.0674(16) 0.0593(17) 0.0631(15) -0.0068(13) 0.0282(13) 0.0281(14)
C10 0.0668(16) 0.0407(14) 0.0848(18) 0.0008(13) 0.0258(15) 0.0259(13)
C11 0.0712(17) 0.0402(13) 0.0755(17) 0.0173(12) 0.0284(14) 0.0263(13)
C12 0.0641(14) 0.0397(12) 0.0545(13) 0.0131(10) 0.0286(12) 0.0239(11)
C13 0.0524(12) 0.0360(11) 0.0413(10) 0.0150(9) 0.0247(9) 0.0222(10)
C14 0.0642(15) 0.0655(16) 0.0553(13) 0.0318(12) 0.0294(12) 0.0351(13)
C15 0.115(2) 0.089(2) 0.0801(17) 0.0591(16) 0.0621(17) 0.0657(19)
C16 0.127(2) 0.0661(18) 0.105(2) 0.0571(16) 0.090(2) 0.0553(18)
C17 0.0850(18) 0.0686(18) 0.109(2) 0.0430(16) 0.0739(17) 0.0408(16)
C18 0.0637(14) 0.0596(15) 0.0697(14) 0.0313(12) 0.0420(12) 0.0383(12)
P2 0.0367(3) 0.0381(3) 0.0361(2) 0.0117(2) 0.0154(2) 0.0200(2)
C19 0.0387(10) 0.0355(11) 0.0422(10) 0.0112(9) 0.0195(9) 0.0159(9)
C20 0.0522(13) 0.0567(14) 0.0485(12) 0.0096(11) 0.0172(10) 0.0329(12)
C21 0.0641(15) 0.0695(17) 0.0727(16) 0.0116(14) 0.0259(14) 0.0473(14)
C22 0.0676(16) 0.0569(16) 0.0681(16) 0.0031(13) 0.0335(14) 0.0315(14)
C23 0.0771(18) 0.0612(17) 0.0454(13) 0.0016(12) 0.0190(13) 0.0320(15)
C24 0.0635(15) 0.0488(14) 0.0463(12) 0.0081(11) 0.0113(11) 0.0315(12)
C25 0.0445(11) 0.0356(11) 0.0354(9) 0.0126(8) 0.0121(9) 0.0186(9)
C26 0.0908(18) 0.0604(16) 0.0584(14) 0.0264(12) 0.0353(13) 0.0508(15)
C27 0.109(2) 0.0500(15) 0.0652(16) 0.0240(13) 0.0241(16) 0.0480(16)
C28 0.0699(17) 0.0490(15) 0.0571(14) 0.0250(12) 0.0169(13) 0.0172(13)
C29 0.0541(14) 0.0568(16) 0.0608(14) 0.0260(12) 0.0259(12) 0.0193(12)
C30 0.0473(12) 0.0429(12) 0.0521(12) 0.0189(10) 0.0212(10) 0.0202(10)
C31 0.0392(11) 0.0489(13) 0.0449(11) 0.0094(10) 0.0161(9) 0.0246(10)
C32 0.0503(13) 0.101(2) 0.0567(14) 0.0330(14) 0.0241(12) 0.0448(15)
C33 0.0566(16) 0.121(3) 0.0774(18) 0.0404(18) 0.0225(14) 0.0567(18)
C34 0.0431(13) 0.085(2) 0.092(2) 0.0236(16) 0.0287(14) 0.0350(14)
C35 0.0485(14) 0.0707(18) 0.0779(17) 0.0233(14) 0.0329(13) 0.0272(13)
C36 0.0427(12) 0.0546(14) 0.0563(12) 0.0188(11) 0.0218(10) 0.0225(11)
C1A 0.0528(13) 0.0583(14) 0.0433(11) 0.0260(10) 0.0215(10) 0.0304(12)
C2A 0.0584(15) 0.0777(19) 0.0614(15) 0.0198(14) 0.0284(13) 0.0309(15)
C3A 0.0628(17) 0.079(2) 0.0594(15) 0.0115(15) 0.0200(14) 0.0196(16)
C4A 0.090(2) 0.075(2) 0.0519(15) 0.0098(14) 0.0142(15) 0.0406(18)
C5A 0.081(2) 0.097(2) 0.0521(14) 0.0105(15) 0.0185(14) 0.0553(19)
C6A 0.0558(14) 0.0780(19) 0.0481(12) 0.0190(13) 0.0168(11) 0.0367(14)
P1A 0.0549(3) 0.0507(4) 0.0592(3) 0.0286(3) 0.0276(3) 0.0320(3)
O1A 0.0822(11) 0.0645(11) 0.0577(9) 0.0270(8) 0.0372(9) 0.0484(10)
O2A 0.0694(11) 0.0671(11) 0.1107(14) 0.0568(10) 0.0488(10) 0.0471(10)
O3A 0.0558(10) 0.0591(11) 0.0788(11) 0.0271(9) 0.0301(9) 0.0276(9)
C1B 0.0403(11) 0.0423(12) 0.0597(13) 0.0102(10) 0.0221(10) 0.0187(10)
C2B 0.090(2) 0.0552(16) 0.0587(15) 0.0120(13) 0.0282(14) 0.0387(15)
C3B 0.112(2) 0.083(2) 0.0614(16) 0.0248(16) 0.0367(17) 0.052(2)
C4B 0.089(2) 0.075(2) 0.093(2) 0.0447(17) 0.0496(17) 0.0528(17)
C5B 0.0703(17) 0.0487(15) 0.101(2) 0.0221(15) 0.0341(17) 0.0333(14)
C6B 0.0522(14) 0.0468(14) 0.0722(16) 0.0057(13) 0.0158(13) 0.0250(12)
P1B 0.0372(3) 0.0424(3) 0.0569(3) 0.0083(3) 0.0186(3) 0.0200(3)
O1B 0.0424(8) 0.0421(9) 0.0695(10) 0.0122(8) 0.0177(8) 0.0196(7)
O2B 0.0479(9) 0.0675(11) 0.0578(9) 0.0054(8) 0.0155(8) 0.0281(9)
O3B 0.0524(9) 0.0619(11) 0.0824(11) 0.0280(9) 0.0375(9) 0.0354(9)
C1C 0.0457(12) 0.0389(12) 0.0609(13) 0.0078(10) 0.0210(11) 0.0182(10)
C2C 0.0582(17) 0.099(3) 0.102(2) 0.0103(19) 0.0386(17) 0.0376(17)
C3C 0.0562(19) 0.114(3) 0.158(4) -0.008(3) 0.031(2) 0.043(2)
C4C 0.072(2) 0.070(2) 0.129(3) -0.010(2) -0.016(2) 0.0426(19)
C5C 0.092(2) 0.082(2) 0.081(2) 0.0201(18) 0.0052(19) 0.046(2)
C6C 0.0650(17) 0.0694(19) 0.0650(16) 0.0182(14) 0.0191(14) 0.0304(15)
P1C 0.0483(3) 0.0400(3) 0.0476(3) 0.0127(2) 0.0263(3) 0.0205(3)
O1C 0.0790(11) 0.0622(11) 0.0523(9) 0.0169(8) 0.0382(8) 0.0347(9)
O2C 0.0586(9) 0.0458(9) 0.0608(9) 0.0130(7) 0.0288(8) 0.0272(8)
O3C 0.0530(9) 0.0441(9) 0.0708(10) 0.0149(8) 0.0333(8) 0.0185(8)
C1D 0.0398(11) 0.0430(12) 0.0437(10) 0.0149(9) 0.0166(9) 0.0233(10)
C2D 0.0509(13) 0.0539(14) 0.0493(12) 0.0196(11) 0.0225(10) 0.0254(11)
C3D 0.0546(14) 0.0517(15) 0.0768(16) 0.0192(13) 0.0348(13) 0.0204(12)
C4D 0.0486(14) 0.0574(16) 0.0722(17) 0.0021(14) 0.0180(13) 0.0185(13)
C5D 0.0602(16) 0.0749(19) 0.0481(13) 0.0058(13) 0.0146(12) 0.0281(15)
C6D 0.0528(13) 0.0623(16) 0.0476(12) 0.0185(11) 0.0218(11) 0.0277(12)
P1D 0.0404(3) 0.0419(3) 0.0442(3) 0.0191(2) 0.0186(2) 0.0225(2)
O1D 0.0581(9) 0.0574(10) 0.0655(9) 0.0342(8) 0.0364(8) 0.0309(8)
O2D 0.0522(10) 0.0521(10) 0.0581(10) 0.0067(8) 0.0262(8) 0.0200(8)
O3D 0.0559(10) 0.0551(10) 0.0656(10) 0.0185(8) 0.0064(8) 0.0336(9)

loop_
_atom_type_symbol
_atom_type_description
_atom_type_scat_dispersion_real
_atom_type_scat_dispersion_imag
_atom_type_scat_source
C C 0.0033 0.0016 'International Tables Vol C Tables 4.2.6.8 and 6.1.1.4'
H H 0.0000 0.0000 'International Tables Vol C Tables 4.2.6.8 and 6.1.1.4'
O O 0.0106 0.0060 'International Tables Vol C Tables 4.2.6.8 and 6.1.1.4'
P P 0.1023 0.0942 'International Tables Vol C Tables 4.2.6.8 and 6.1.1.4'
Co Co 0.3494 0.9721 'International Tables Vol C Tables 4.2.6.8 and 6.1.1.4'

loop_
_geom_angle_atom_site_label_1
_geom_angle_atom_site_label_2
_geom_angle_atom_site_label_3
_geom_angle
C1' Co1 C2' 122.02(11)
C1' Co1 C3' 121.60(11)
C2' Co1 C3' 116.35(11)
C1' Co1 P2 88.05(6)
C2' Co1 P2 91.40(7)
C3' Co1 P2 88.87(7)
C1' Co1 P1 89.00(6)
C2' Co1 P1 92.09(7)
C3' Co1 P1 90.73(7)
P2 Co1 P1 176.28(2)
O1' C1' Co1 179.6(2)
O2' C2' Co1 177.8(2)
O3' C3' Co1 178.7(2)
C13 P1 C7 106.91(9)
C13 P1 C1 105.01(10)
C7 P1 C1 105.87(9)
C13 P1 Co1 113.74(7)
C7 P1 Co1 111.39(7)
C1 P1 Co1 113.32(6)
C6 C1 C2 119.0(2)
C6 C1 P1 119.27(16)
C2 C1 P1 121.69(17)
C1 C2 C3 119.8(2)
C1 C2 H2A 120.1
C3 C2 H2A 120.1
C4 C3 C2 120.5(2)
C4 C3 H3A 119.7
C2 C3 H3A 119.7
C3 C4 C5 120.2(2)
C3 C4 H4A 119.9
C5 C4 H4A 119.9
C4 C5 C6 119.9(2)
C4 C5 H5A 120.1
C6 C5 H5A 120.1
C5 C6 C1 120.6(2)
C5 C6 H6A 119.7
C1 C6 H6A 119.7
C8 C7 C12 119.1(2)
C8 C7 P1 121.70(17)
C12 C7 P1 119.24(15)
C9 C8 C7 119.4(2)
C9 C8 H8A 120.3
C7 C8 H8A 120.3
C10 C9 C8 120.9(2)
C10 C9 H9A 119.5
C8 C9 H9A 119.5
C11 C10 C9 119.6(2)
C11 C10 H10A 120.2
C9 C10 H10A 120.2
C10 C11 C12 120.2(3)
C10 C11 H11A 119.9
C12 C11 H11A 119.9
C11 C12 C7 120.7(2)
C11 C12 H12A 119.6
C7 C12 H12A 119.6
C18 C13 C14 119.3(2)
C18 C13 P1 119.37(17)
C14 C13 P1 121.36(17)
C13 C14 C15 119.6(3)
C13 C14 H14A 120.2
C15 C14 H14A 120.2
C16 C15 C14 120.0(3)
C16 C15 H15A 120.0
C14 C15 H15A 120.0
C17 C16 C15 121.0(2)
C17 C16 H16A 119.5
C15 C16 H16A 119.5
C16 C17 C18 119.6(3)
C16 C17 H17A 120.2
C18 C17 H17A 120.2
C17 C18 C13 120.6(2)
C17 C18 H18A 119.7
C13 C18 H18A 119.7
C25 P2 C31 105.22(10)
C25 P2 C19 104.79(9)
C31 P2 C19 107.31(10)
C25 P2 Co1 109.85(7)
C31 P2 Co1 113.93(7)
C19 P2 Co1 114.91(7)
C20 C19 C24 118.2(2)
C20 C19 P2 121.90(16)
C24 C19 P2 119.78(17)
C19 C20 C21 120.6(2)
C19 C20 H20A 119.7
C21 C20 H20A 119.7
C22 C21 C20 120.4(2)
C22 C21 H21A 119.8
C20 C21 H21A 119.8
C21 C22 C23 120.0(2)
C21 C22 H22A 120.0
C23 C22 H22A 120.0
C22 C23 C24 120.2(2)
C22 C23 H23A 119.9
C24 C23 H23A 119.9
C23 C24 C19 120.5(2)
C23 C24 H24A 119.7
C19 C24 H24A 119.7
C30 C25 C26 118.3(2)
C30 C25 P2 120.76(17)
C26 C25 P2 120.78(18)
C27 C26 C25 120.2(3)
C27 C26 H26A 119.9
C25 C26 H26A 119.9
C28 C27 C26 120.6(3)
C28 C27 H27A 119.7
C26 C27 H27A 119.7
C29 C28 C27 119.7(2)
C29 C28 H28A 120.2
C27 C28 H28A 120.2
C28 C29 C30 120.5(3)
C28 C29 H29A 119.7
C30 C29 H29A 119.7
C25 C30 C29 120.8(2)
C25 C30 H30A 119.6
C29 C30 H30A 119.6
C32 C31 C36 118.4(2)
C32 C31 P2 120.21(17)
C36 C31 P2 121.36(17)
C31 C32 C33 120.2(2)
C31 C32 H32A 119.9
C33 C32 H32A 119.9
C34 C33 C32 120.3(3)
C34 C33 H33A 119.8
C32 C33 H33A 119.8
C33 C34 C35 119.9(2)
C33 C34 H34A 120.0
C35 C34 H34A 120.0
C34 C35 C36 120.5(2)
C34 C35 H35A 119.8
C36 C35 H35A 119.8
C35 C36 C31 120.7(2)
C35 C36 H36A 119.6
C31 C36 H36A 119.6
C2A C1A C6A 117.7(2)
C2A C1A P1A 120.5(2)
C6A C1A P1A 121.61(19)
C3A C2A C1A 121.2(3)
C3A C2A H2AA 119.4
C1A C2A H2AA 119.4
C4A C3A C2A 120.3(3)
C4A C3A H3AA 119.8
C2A C3A H3AA 119.8
C5A C4A C3A 119.6(3)
C5A C4A H4AA 120.2
C3A C4A H4AA 120.2
C4A C5A C6A 120.9(3)
C4A C5A H5AA 119.6
C6A C5A H5AA 119.6
C5A C6A C1A 120.3(3)
C5A C6A H6AA 119.9
C1A C6A H6AA 119.9
O3A P1A O2A 111.32(10)
O3A P1A O1A 112.62(10)
O2A P1A O1A 107.27(10)
O3A P1A C1A 109.73(11)
O2A P1A C1A 109.68(11)
O1A P1A C1A 106.05(10)
P1A O1A H1AA 109.5
P1A O2A H2AB 109.5
C6B C1B C2B 118.5(2)
C6B C1B P1B 120.76(19)
C2B C1B P1B 120.72(19)
C3B C2B C1B 119.7(3)
C3B C2B H2BA 120.2
C1B C2B H2BA 120.2
C4B C3B C2B 121.1(3)
C4B C3B H3BA 119.5
C2B C3B H3BA 119.5
C3B C4B C5B 119.6(3)
C3B C4B H4BA 120.2
C5B C4B H4BA 120.2
C4B C5B C6B 120.5(3)
C4B C5B H5BA 119.8
C6B C5B H5BA 119.8
C5B C6B C1B 120.6(3)
C5B C6B H6BA 119.7
C1B C6B H6BA 119.7
O1B P1B O2B 110.73(10)
O1B P1B O3B 111.98(10)
O2B P1B O3B 109.89(10)
O1B P1B C1B 111.99(10)
O2B P1B C1B 107.95(11)
O3B P1B C1B 104.04(11)
P1B O2B H2BB 109.5
P1B O3B H3B 107.5(19)
C6C C1C C2C 118.6(3)
C6C C1C P1C 120.2(2)
C2C C1C P1C 121.1(2)
C1C C2C C3C 119.5(3)
C1C C2C H2CA 120.2
C3C C2C H2CA 120.2
C4C C3C C2C 119.5(4)
C4C C3C H3CB 120.2
C2C C3C H3CB 120.2
C5C C4C C3C 121.4(4)
C5C C4C H4CA 119.3
C3C C4C H4CA 119.3
C4C C5C C6C 119.6(4)
C4C C5C H5CA 120.2
C6C C5C H5CA 120.2
C5C C6C C1C 121.3(3)
C5C C6C H6CA 119.4
C1C C6C H6CA 119.4
O1C P1C O2C 114.17(10)
O1C P1C O3C 106.12(10)
O2C P1C O3C 111.46(9)
O1C P1C C1C 110.25(11)
O2C P1C C1C 107.43(10)
O3C P1C C1C 107.22(10)
P1C O2C H2CB 109.5
P1C O3C H3CA 109.5
C2D C1D C6D 118.2(2)
C2D C1D P1D 121.48(16)
C6D C1D P1D 120.31(17)
C3D C2D C1D 120.7(2)
C3D C2D H2DA 119.7
C1D C2D H2DA 119.7
C2D C3D C4D 120.3(2)
C2D C3D H3DA 119.8
C4D C3D H3DA 119.8
C5D C4D C3D 119.6(2)
C5D C4D H4DA 120.2
C3D C4D H4DA 120.2
C6D C5D C4D 120.6(2)
C6D C5D H5DA 119.7
C4D C5D H5DA 119.7
C5D C6D C1D 120.7(2)
C5D C6D H6DA 119.6
C1D C6D H6DA 119.6
O3D P1D O1D 114.29(10)
O3D P1D O2D 112.21(10)
O1D P1D O2D 109.48(10)
O3D P1D C1D 108.17(10)
O1D P1D C1D 108.93(10)
O2D P1D C1D 103.12(9)
P1D O2D H2D 111(2)

loop_
_geom_bond_atom_site_label_1
_geom_bond_atom_site_label_2
_geom_bond_distance
Co1 C1' 1.785(2)
Co1 C2' 1.791(2)
Co1 C3' 1.790(2)
Co1 P2 2.2405(6)
Co1 P1 2.2523(6)
O1' C1' 1.135(3)
O2' C2' 1.134(3)
O3' C3' 1.133(3)
P1 C13 1.810(2)
P1 C7 1.816(2)
P1 C1 1.815(2)
C1 C6 1.385(3)
C1 C2 1.385(3)
C2 C3 1.388(3)
C2 H2A 0.9300
C3 C4 1.366(4)
C3 H3A 0.9300
C4 C5 1.373(4)
C4 H4A 0.9300
C5 C6 1.382(3)
C5 H5A 0.9300
C6 H6A 0.9300
C7 C8 1.386(3)
C7 C12 1.388(3)
C8 C9 1.386(3)
C8 H8A 0.9300
C9 C10 1.372(4)
C9 H9A 0.9300
C10 C11 1.372(4)
C10 H10A 0.9300
C11 C12 1.374(3)
C11 H11A 0.9300
C12 H12A 0.9300
C13 C18 1.381(3)
C13 C14 1.386(3)
C14 C15 1.388(3)
C14 H14A 0.9300
C15 C16 1.364(4)
C15 H15A 0.9300
C16 C17 1.364(4)
C16 H16A 0.9300
C17 C18 1.377(3)
C17 H17A 0.9300
C18 H18A 0.9300
P2 C25 1.815(2)
P2 C31 1.817(2)
P2 C19 1.819(2)
C19 C20 1.380(3)
C19 C24 1.389(3)
C20 C21 1.381(3)
C20 H20A 0.9300
C21 C22 1.363(4)
C21 H21A 0.9300
C22 C23 1.365(4)
C22 H22A 0.9300
C23 C24 1.381(3)
C23 H23A 0.9300
C24 H24A 0.9300
C25 C30 1.383(3)
C25 C26 1.387(3)
C26 C27 1.385(4)
C26 H26A 0.9300
C27 C28 1.371(4)
C27 H27A 0.9300
C28 C29 1.357(4)
C28 H28A 0.9300
C29 C30 1.383(3)
C29 H29A 0.9300
C30 H30A 0.9300
C31 C32 1.386(3)
C31 C36 1.391(3)
C32 C33 1.389(3)
C32 H32A 0.9300
C33 C34 1.368(4)
C33 H33A 0.9300
C34 C35 1.369(4)
C34 H34A 0.9300
C35 C36 1.371(3)
C35 H35A 0.9300
C36 H36A 0.9300
C1A C2A 1.379(3)
C1A C6A 1.393(3)
C1A P1A 1.782(2)
C2A C3A 1.376(4)
C2A H2AA 0.9300
C3A C4A 1.370(4)
C3A H3AA 0.9300
C4A C5A 1.353(4)
C4A H4AA 0.9300
C5A C6A 1.385(4)
C5A H5AA 0.9300
C6A H6AA 0.9300
P1A O3A 1.5042(18)
P1A O2A 1.5062(17)
P1A O1A 1.5549(16)
O1A H1AA 0.8200
O2A H2AB 0.8200
C1B C6B 1.380(3)
C1B C2B 1.384(3)
C1B P1B 1.773(2)
C2B C3B 1.379(4)
C2B H2BA 0.9300
C3B C4B 1.355(4)
C3B H3BA 0.9300
C4B C5B 1.360(4)
C4B H4BA 0.9300
C5B C6B 1.371(4)
C5B H5BA 0.9300
C6B H6BA 0.9300
P1B O1B 1.4981(16)
P1B O2B 1.5305(17)
P1B O3B 1.5580(17)
O2B H2BB 0.8200
O3B H3B 0.96(3)
C1C C6C 1.376(4)
C1C C2C 1.382(4)
C1C P1C 1.772(2)
C2C C3C 1.392(5)
C2C H2CA 0.9300
C3C C4C 1.360(6)
C3C H3CB 0.9300
C4C C5C 1.344(5)
C4C H4CA 0.9300
C5C C6C 1.365(4)
C5C H5CA 0.9300
C6C H6CA 0.9300
P1C O1C 1.5115(15)
P1C O2C 1.5139(16)
P1C O3C 1.5431(16)
O2C H2CB 0.8200
O3C H3CA 0.8200
C1D C2D 1.389(3)
C1D C6D 1.393(3)
C1D P1D 1.785(2)
C2D C3D 1.378(3)
C2D H2DA 0.9300
C3D C4D 1.377(4)
C3D H3DA 0.9300
C4D C5D 1.372(4)
C4D H4DA 0.9300
C5D C6D 1.372(3)
C5D H5DA 0.9300
C6D H6DA 0.9300
P1D O3D 1.4935(17)
P1D O1D 1.5014(15)
P1D O2D 1.5618(17)
O2D H2D 0.77(3)

loop_
_geom_hbond_atom_site_label_D
_geom_hbond_atom_site_label_H
_geom_hbond_atom_site_label_A
_geom_hbond_distance_DH
_geom_hbond_distance_HA
_geom_hbond_distance_DA
_geom_hbond_angle_DHA
_geom_hbond_site_symmetry_A
O1A H1AA O1D 0.82 1.77 2.581(2) 169.5 .
O2A H2AB O2A 0.82 1.68 2.450(4) 154.7 2_766
O2B H2BB O3D 0.82 1.64 2.416(2) 156.1 2_665
O2C H2CB O3A 0.82 1.68 2.484(2) 166.8 .
O3C H3CA O1D 0.82 1.73 2.543(2) 172.4 .
O2D H2D O1B 0.77(3) 1.87(3) 2.639(2) 177(3) .
O3B H3B O1B 0.96(3) 1.65(4) 2.606(2) 176(3) 2_665

loop_
_geom_torsion_atom_site_label_1
_geom_torsion_atom_site_label_2
_geom_torsion_atom_site_label_3
_geom_torsion_atom_site_label_4
_geom_torsion
C1' Co1 P1 C13 -146.49(11)
C2' Co1 P1 C13 -24.48(11)
C3' Co1 P1 C13 91.92(11)
C1' Co1 P1 C7 92.62(11)
C2' Co1 P1 C7 -145.38(10)
C3' Co1 P1 C7 -28.98(11)
C1' Co1 P1 C1 -26.64(11)
C2' Co1 P1 C1 95.37(10)
C3' Co1 P1 C1 -148.23(11)
C13 P1 C1 C6 73.82(18)
C7 P1 C1 C6 -173.27(16)
Co1 P1 C1 C6 -50.90(18)
C13 P1 C1 C2 -105.48(18)
C7 P1 C1 C2 7.43(19)
Co1 P1 C1 C2 129.80(16)
C6 C1 C2 C3 0.5(3)
P1 C1 C2 C3 179.84(18)
C1 C2 C3 C4 0.1(4)
C2 C3 C4 C5 -0.7(4)
C3 C4 C5 C6 0.6(4)
C4 C5 C6 C1 0.1(4)
C2 C1 C6 C5 -0.6(3)
P1 C1 C6 C5 -179.95(18)
C13 P1 C7 C8 5.0(2)
C1 P1 C7 C8 -106.61(18)
Co1 P1 C7 C8 129.79(17)
C13 P1 C7 C12 -174.21(18)
C1 P1 C7 C12 74.20(19)
Co1 P1 C7 C12 -49.40(19)
C12 C7 C8 C9 0.8(3)
P1 C7 C8 C9 -178.40(19)
C7 C8 C9 C10 -0.6(4)
C8 C9 C10 C11 0.0(4)
C9 C10 C11 C12 0.4(4)
C10 C11 C12 C7 -0.2(4)
C8 C7 C12 C11 -0.4(4)
P1 C7 C12 C11 178.8(2)
C7 P1 C13 C18 77.37(19)
C1 P1 C13 C18 -170.46(18)
Co1 P1 C13 C18 -46.0(2)
C7 P1 C13 C14 -103.74(19)
C1 P1 C13 C14 8.4(2)
Co1 P1 C13 C14 132.88(17)
C18 C13 C14 C15 1.0(4)
P1 C13 C14 C15 -177.9(2)
C13 C14 C15 C16 -1.2(4)
C14 C15 C16 C17 0.6(5)
C15 C16 C17 C18 0.2(5)
C16 C17 C18 C13 -0.4(4)
C14 C13 C18 C17 -0.2(4)
P1 C13 C18 C17 178.7(2)
C1' Co1 P2 C25 -47.58(11)
C2' Co1 P2 C25 -169.57(11)
C3' Co1 P2 C25 74.09(11)
C1' Co1 P2 C31 -165.33(11)
C2' Co1 P2 C31 72.67(11)
C3' Co1 P2 C31 -43.66(11)
C1' Co1 P2 C19 70.25(11)
C2' Co1 P2 C19 -51.74(10)
C3' Co1 P2 C19 -168.08(10)
C25 P2 C19 C20 114.57(19)
C31 P2 C19 C20 -133.91(19)
Co1 P2 C19 C20 -6.1(2)
C25 P2 C19 C24 -62.3(2)
C31 P2 C19 C24 49.3(2)
Co1 P2 C19 C24 177.09(16)
C24 C19 C20 C21 -0.5(3)
P2 C19 C20 C21 -177.38(19)
C19 C20 C21 C22 0.9(4)
C20 C21 C22 C23 0.0(4)
C21 C22 C23 C24 -1.2(4)
C22 C23 C24 C19 1.6(4)
C20 C19 C24 C23 -0.7(4)
P2 C19 C24 C23 176.2(2)
C31 P2 C25 C30 -136.10(17)
C19 P2 C25 C30 -23.1(2)
Co1 P2 C25 C30 100.85(17)
C31 P2 C25 C26 49.3(2)
C19 P2 C25 C26 162.27(19)
Co1 P2 C25 C26 -73.78(19)
C30 C25 C26 C27 1.3(4)
P2 C25 C26 C27 176.1(2)
C25 C26 C27 C28 -0.5(4)
C26 C27 C28 C29 -1.0(4)
C27 C28 C29 C30 1.7(4)
C26 C25 C30 C29 -0.7(3)
P2 C25 C30 C29 -175.44(17)
C28 C29 C30 C25 -0.8(4)
C25 P2 C31 C32 31.5(2)
C19 P2 C31 C32 -79.8(2)
Co1 P2 C31 C32 151.84(19)
C25 P2 C31 C36 -149.33(19)
C19 P2 C31 C36 99.5(2)
Co1 P2 C31 C36 -28.9(2)
C36 C31 C32 C33 -0.6(4)
P2 C31 C32 C33 178.7(2)
C31 C32 C33 C34 0.8(5)
C32 C33 C34 C35 -0.7(5)
C33 C34 C35 C36 0.4(5)
C34 C35 C36 C31 -0.1(4)
C32 C31 C36 C35 0.3(4)
P2 C31 C36 C35 -179.0(2)
C6A C1A C2A C3A -0.1(4)
P1A C1A C2A C3A 176.0(2)
C1A C2A C3A C4A -1.2(4)
C2A C3A C4A C5A 1.1(5)
C3A C4A C5A C6A 0.5(5)
C4A C5A C6A C1A -1.8(4)
C2A C1A C6A C5A 1.6(4)
P1A C1A C6A C5A -174.4(2)
C2A C1A P1A O3A 170.63(19)
C6A C1A P1A O3A -13.4(2)
C2A C1A P1A O2A 48.0(2)
C6A C1A P1A O2A -136.01(19)
C2A C1A P1A O1A -67.5(2)
C6A C1A P1A O1A 108.5(2)
C6B C1B C2B C3B -0.2(4)
P1B C1B C2B C3B 179.4(2)
C1B C2B C3B C4B -0.4(5)
C2B C3B C4B C5B 0.3(5)
C3B C4B C5B C6B 0.5(5)
C4B C5B C6B C1B -1.2(4)
C2B C1B C6B C5B 1.0(4)
P1B C1B C6B C5B -178.6(2)
C6B C1B P1B O1B -130.8(2)
C2B C1B P1B O1B 49.6(2)
C6B C1B P1B O2B -8.7(2)
C2B C1B P1B O2B 171.7(2)
C6B C1B P1B O3B 108.0(2)
C2B C1B P1B O3B -71.5(2)
C6C C1C C2C C3C 0.7(5)
P1C C1C C2C C3C 178.3(3)
C1C C2C C3C C4C 1.1(6)
C2C C3C C4C C5C -2.4(6)
C3C C4C C5C C6C 2.0(6)
C4C C5C C6C C1C -0.2(5)
C2C C1C C6C C5C -1.2(4)
P1C C1C C6C C5C -178.8(2)
C6C C1C P1C O1C 175.2(2)
C2C C1C P1C O1C -2.3(3)
C6C C1C P1C O2C -59.8(2)
C2C C1C P1C O2C 122.6(2)
C6C C1C P1C O3C 60.1(2)
C2C C1C P1C O3C -117.4(2)
C6D C1D C2D C3D -0.3(3)
P1D C1D C2D C3D 177.01(19)
C1D C2D C3D C4D 0.0(4)
C2D C3D C4D C5D 0.2(4)
C3D C4D C5D C6D -0.1(4)
C4D C5D C6D C1D -0.2(4)
C2D C1D C6D C5D 0.4(4)
P1D C1D C6D C5D -176.9(2)
C2D C1D P1D O3D -66.1(2)
C6D C1D P1D O3D 111.1(2)
C2D C1D P1D O1D 169.10(18)
C6D C1D P1D O1D -13.6(2)
C2D C1D P1D O2D 52.9(2)
C6D C1D P1D O2D -129.87(19)
